data_4506844
loop_
_publ_author_name
'Borodi, Gheorghe'
'Pop, Mihaela M.'
'Onija, Oana'
'Filip, Xenia'

_publ_section_title
;
 Distinct Disordered Forms of Promethazine Hydrochloride: A Case of
 Intergrowth of Polymorphic Domains?
;
_journal_issue 12
_journal_name_full 'Crystal Growth &amp; Design'
_journal_page_first 5846
_journal_paper_doi 10.1021/cg300943b
_journal_volume 12
_journal_year 2012
_chemical_formula_moiety 'Cl, C17 H21 N2 S'
_chemical_formula_sum 'C17 H21 Cl N2 S'
_chemical_formula_weight 320.87
_chemical_name_systematic
;
 ? 
;
_space_group_crystal_system monoclinic
_space_group_IT_number 14
_space_group_name_Hall '-P 2ybc'
_space_group_name_H-M_alt 'P 1 21/c 1'
_symmetry_space_group_name_Hall '-P 2ybc'
_symmetry_space_group_name_H-M 'P 1 21/c 1'
_atom_sites_solution_hydrogens geom
_atom_sites_solution_primary direct
_atom_sites_solution_secondary difmap
_audit_creation_date 2012-11-02
_audit_creation_method
;
  Olex2 1.1
  (compiled 2011.11.01 svn.r2039, GUI svn.r3906)
;
_cell_angle_alpha 90.00
_cell_angle_beta 118.882(8)
_cell_angle_gamma 90.00
_cell_formula_units_Z 4
_cell_length_a 14.9859(9)
_cell_length_b 8.3369(3)
_cell_length_c 15.5132(10)
_cell_measurement_reflns_used 4932
_cell_measurement_temperature 293(2)
_cell_measurement_theta_max 72.3365
_cell_measurement_theta_min 3.2508
_cell_volume 1697.1(2)
_computing_cell_refinement
;
CrysAlisPro, Oxford Diffraction Ltd.,
Version 1.171.34.44 (release 25-10-2010 CrysAlis171 .NET)
(compiled Oct 25 2010,18:11:34)
;
_computing_data_collection
;
CrysAlisPro, Oxford Diffraction Ltd.,
Version 1.171.34.44 (release 25-10-2010 CrysAlis171 .NET)
(compiled Oct 25 2010,18:11:34)
;
_computing_data_reduction
;
CrysAlisPro, Oxford Diffraction Ltd.,
Version 1.171.34.44 (release 25-10-2010 CrysAlis171 .NET)
(compiled Oct 25 2010,18:11:34)
;
_computing_molecular_graphics
;
O. V. Dolomanov, L. J. Bourhis, R. J. Gildea, J. A. K. Howard and H. Puschmann,
OLEX2: a complete structure solution, refinement and analysis program.
J. Appl. Cryst. (2009). 42, 339-341.
;
_computing_publication_material
;
O. V. Dolomanov, L. J. Bourhis, R. J. Gildea, J. A. K. Howard and H. Puschmann,
OLEX2: a complete structure solution, refinement and analysis program.
J. Appl. Cryst. (2009). 42, 339-341.
;
_computing_structure_refinement
;
SHELXL, G.M. Sheldrick, Acta Cryst.
2008). A64, 112-122
;
_computing_structure_solution
;
SHELXS, G.M. Sheldrick, Acta Cryst.
(2008). A64, 112-122
;
_diffrn_ambient_temperature 293(2)
_diffrn_detector_area_resol_mean 16.4335
_diffrn_measured_fraction_theta_full 0.998
_diffrn_measured_fraction_theta_max 0.871
_diffrn_measurement_details
;
  1 omega   35.00   72.00   1.0000    1.5000
omega____ theta____ kappa____ phi______ frames
    -        0.0000   38.0000   30.0000 37

  2 omega  -14.00   19.00   1.0000    1.5000
omega____ theta____ kappa____ phi______ frames
    -        0.0000   38.0000   30.0000 33

  3 omega -100.00  -75.00   1.0000    1.5000
omega____ theta____ kappa____ phi______ frames
    -      -42.5000  -50.0000  -90.0000 25

  4 omega   41.00   85.00   1.0000    1.5000
omega____ theta____ kappa____ phi______ frames
    -       56.0000 -135.0000   87.0000 44

  5 omega   35.00  108.00   1.0000    1.5000
omega____ theta____ kappa____ phi______ frames
    -       56.0000   38.0000 -120.0000 73

  6 omega   28.00  123.00   1.0000    1.5000
omega____ theta____ kappa____ phi______ frames
    -       56.0000   77.0000  -60.0000 95

  7 omega   40.00   72.00   1.0000    1.5000
omega____ theta____ kappa____ phi______ frames
    -      112.0000  -25.0000  150.0000 32

  8 omega   44.00   71.00   1.0000    1.5000
omega____ theta____ kappa____ phi______ frames
    -      112.0000  -50.0000 -120.0000 27

  9 omega   45.00   81.00   1.0000    1.5000
omega____ theta____ kappa____ phi______ frames
    -      112.0000  -50.0000   90.0000 36

 10 omega   43.00   69.00   1.0000    1.5000
omega____ theta____ kappa____ phi______ frames
    -      112.0000  -25.0000   90.0000 26

 11 omega   40.00   71.00   1.0000    1.5000
omega____ theta____ kappa____ phi______ frames
    -      112.0000  -26.0000 -111.0000 31

 12 omega   39.00   72.00   1.0000    1.5000
omega____ theta____ kappa____ phi______ frames
    -      112.0000  -25.0000  120.0000 33

 13 omega   48.00   76.00   1.0000    1.5000
omega____ theta____ kappa____ phi______ frames
    -      112.0000  -50.0000 -150.0000 28

 14 omega   41.00   68.00   1.0000    1.5000
omega____ theta____ kappa____ phi______ frames
    -      112.0000  -25.0000    0.0000 27

 15 omega   41.00  100.00   1.0000    1.5000
omega____ theta____ kappa____ phi______ frames
    -      112.0000  -97.0000  -24.0000 59

 16 omega   39.00   64.00   1.0000    1.5000
omega____ theta____ kappa____ phi______ frames
    -      112.0000  -25.0000 -180.0000 25

 17 omega   50.00   83.00   1.0000    1.5000
omega____ theta____ kappa____ phi______ frames
    -      112.0000  -50.0000   30.0000 33

 18 omega  -70.00   30.00   1.0000    1.5000
omega____ theta____ kappa____ phi______ frames
    -        0.0000  -77.0000    0.0000 100

 19 omega  -64.00   -8.00   1.0000    1.5000
omega____ theta____ kappa____ phi______ frames
    -        0.0000  135.0000  152.0000 56

 20 omega -113.00  -12.00   1.0000    1.5000
omega____ theta____ kappa____ phi______ frames
    -      -42.5000  -77.0000   30.0000 101

 21 omega -113.00  -12.00   1.0000    1.5000
omega____ theta____ kappa____ phi______ frames
    -      -42.5000  -77.0000  150.0000 101

 22 omega  -17.00  129.00   1.0000    1.5000
omega____ theta____ kappa____ phi______ frames
    -       56.0000    0.0000  150.0000 146

 23 omega   26.00  126.00   1.0000    1.5000
omega____ theta____ kappa____ phi______ frames
    -       56.0000   77.0000 -120.0000 100

 24 omega  -17.00   71.00   1.0000    1.5000
omega____ theta____ kappa____ phi______ frames
    -       56.0000  -26.0000  -51.0000 88

 25 omega   -1.00   97.00   1.0000    1.5000
omega____ theta____ kappa____ phi______ frames
    -       56.0000  -97.0000  155.0000 98

 26 omega   90.00  178.00   1.0000    1.5000
omega____ theta____ kappa____ phi______ frames
    -      112.0000   50.0000 -180.0000 88
;
_diffrn_measurement_device_type 'SuperNova, Dual, Cu at zero, Eos'
_diffrn_measurement_method '\w scans'
_diffrn_orient_matrix_UB_11 0.0048997000
_diffrn_orient_matrix_UB_12 -0.0550702000
_diffrn_orient_matrix_UB_13 -0.0923810000
_diffrn_orient_matrix_UB_21 0.1157287000
_diffrn_orient_matrix_UB_22 0.0317088000
_diffrn_orient_matrix_UB_23 0.0528834000
_diffrn_orient_matrix_UB_31 0.0196694000
_diffrn_orient_matrix_UB_32 -0.1734908000
_diffrn_orient_matrix_UB_33 0.0389734000
_diffrn_radiation_monochromator mirror
_diffrn_radiation_type 'Cu K\a'
_diffrn_radiation_wavelength 1.5418
_diffrn_reflns_av_R_equivalents 0.0290
_diffrn_reflns_av_unetI/netI 0.0247
_diffrn_reflns_limit_h_max 18
_diffrn_reflns_limit_h_min -18
_diffrn_reflns_limit_k_max 7
_diffrn_reflns_limit_k_min -10
_diffrn_reflns_limit_l_max 19
_diffrn_reflns_limit_l_min -19
_diffrn_reflns_number 9353
_diffrn_reflns_theta_full 30.00
_diffrn_reflns_theta_max 72.49
_diffrn_reflns_theta_min 5.71
_diffrn_source 'SuperNova (Cu) X-ray Source'
_diffrn_source_current n/a
_diffrn_source_voltage n/a
_exptl_absorpt_coefficient_mu 3.087
_exptl_absorpt_correction_T_max 1.00000
_exptl_absorpt_correction_T_min 0.53037
_exptl_absorpt_correction_type multi-scan
_exptl_absorpt_process_details
;
CrysAlisPro, Oxford Diffraction Ltd.,
Version 1.171.34.44 (release 25-10-2010 CrysAlis171 .NET)
(compiled Oct 25 2010,18:11:34)
Empirical absorption correction using spherical harmonics,
 implemented in SCALE3 ABSPACK scaling algorithm.
;
_exptl_crystal_colour colorless
_exptl_crystal_density_diffrn 1.256
_exptl_crystal_density_method 'not measured'
_exptl_crystal_description prism
_exptl_crystal_F_000 680
_exptl_crystal_size_max 0.4
_exptl_crystal_size_mid 0.3
_exptl_crystal_size_min 0.2
_refine_diff_density_max 0.169
_refine_diff_density_min -0.390
_refine_diff_density_rms 0.050
_refine_ls_extinction_method none
_refine_ls_goodness_of_fit_ref 1.267
_refine_ls_hydrogen_treatment mixed
_refine_ls_matrix_type full
_refine_ls_number_parameters 249
_refine_ls_number_reflns 2936
_refine_ls_number_restraints 13
_refine_ls_restrained_S_all 1.269
_refine_ls_R_factor_all 0.0704
_refine_ls_R_factor_gt 0.0570
_refine_ls_shift/su_max 0.037
_refine_ls_shift/su_mean 0.005
_refine_ls_structure_factor_coef Fsqd
_refine_ls_weighting_details 'calc w=1/[\s^2^(Fo^2^)+(0.1000P)^2^+0.0000P] where P=(Fo^2^+2Fc^2^)/3'
_refine_ls_weighting_scheme calc
_refine_ls_wR_factor_gt 0.1729
_refine_ls_wR_factor_ref 0.1878
_reflns_number_gt 2313
_reflns_number_total 2936
_reflns_threshold_expression >2sigma(I)
_cod_data_source_file cg300943b_si_002.cif
_cod_data_source_block Form1-THF-VD
_cod_original_cell_volume 1697.07(17)
_cod_database_code 4506844
_chemical_oxdiff_formula 'c17 h20 n2 s1 cl1'
_reflns_odcompleteness_completeness 90.56
_reflns_odcompleteness_iscentric 1
_reflns_odcompleteness_theta 66.97

loop_
_space_group_symop_id
_space_group_symop_operation_xyz
1 'x, y, z'
2 '-x, y+1/2, -z+1/2'
3 '-x, -y, -z'
4 'x, -y-1/2, z-1/2'

loop_
_atom_site_label
_atom_site_type_symbol
_atom_site_fract_x
_atom_site_fract_y
_atom_site_fract_z
_atom_site_U_iso_or_equiv
_atom_site_adp_type
_atom_site_occupancy
_atom_site_symmetry_multiplicity
_atom_site_calc_flag
_atom_site_refinement_flags
_atom_site_disorder_assembly
_atom_site_disorder_group
Cl1 Cl 0.45205(6) 0.70946(10) 0.33454(6) 0.0812(3) Uani 1 1 d . . .
S1 S 0.03737(6) 0.27462(11) -0.08172(8) 0.0873(4) Uani 1 1 d . . .
N1 N 0.24396(17) 0.3131(3) 0.07938(17) 0.0581(6) Uani 1 1 d . A .
C1 C 0.2143(2) 0.1497(3) 0.06185(19) 0.0559(6) Uani 1 1 d . . .
C7 C 0.2276(2) 0.4042(3) -0.0035(2) 0.0580(7) Uani 1 1 d . . .
C6 C 0.2778(2) 0.0242(3) 0.1176(2) 0.0628(7) Uani 1 1 d . . .
H6 H 0.3424 0.0458 0.1695 0.075 Uiso 1 1 calc R . .
C4 C 0.1500(3) -0.1663(4) 0.0177(3) 0.0784(9) Uani 1 1 d . . .
H4 H 0.1289 -0.2724 0.0028 0.094 Uiso 1 1 calc R . .
C2 C 0.1182(2) 0.1141(3) -0.0149(2) 0.0637(7) Uani 1 1 d . . .
C8 C 0.1324(2) 0.3945(3) -0.0865(2) 0.0697(8) Uani 1 1 d . . .
C12 C 0.3032(2) 0.4960(3) -0.0071(2) 0.0704(8) Uani 1 1 d . . .
H12 H 0.3680 0.5005 0.0473 0.084 Uiso 1 1 calc R . .
C3 C 0.0872(3) -0.0456(4) -0.0375(3) 0.0770(9) Uani 1 1 d . . .
H3 H 0.0236 -0.0694 -0.0904 0.092 Uiso 1 1 calc R . .
C13 C 0.3277(3) 0.3573(5) 0.1747(2) 0.0725(8) Uani 1 1 d D . .
N2 N 0.3700(3) 0.3836(4) 0.3464(2) 0.0594(8) Uani 0.688(3) 1 d PD A 1
C10 C 0.1882(4) 0.5725(4) -0.1725(3) 0.0979(12) Uani 1 1 d . . .
H10 H 0.1751 0.6301 -0.2288 0.117 Uiso 1 1 calc R . .
C5 C 0.2440(3) -0.1325(4) 0.0951(2) 0.0756(9) Uani 1 1 d . . .
H5 H 0.2858 -0.2158 0.1330 0.091 Uiso 1 1 calc R . .
C11 C 0.2821(3) 0.5799(4) -0.0910(3) 0.0848(10) Uani 1 1 d . . .
H11 H 0.3327 0.6428 -0.0923 0.102 Uiso 1 1 calc R . .
C16 C 0.4515(3) 0.2594(6) 0.3739(3) 0.0937(12) Uani 1 1 d D . .
C9 C 0.1122(3) 0.4791(5) -0.1713(3) 0.0898(10) Uani 1 1 d . . .
H9 H 0.0482 0.4731 -0.2268 0.108 Uiso 1 1 calc R . .
C15 C 0.1935(3) 0.4659(7) 0.2242(3) 0.0925(12) Uani 1 1 d D . .
C17 C 0.3309(5) 0.4132(6) 0.4193(3) 0.0985(13) Uani 1 1 d D . .
C14 C 0.2813(3) 0.3453(5) 0.2457(3) 0.0571(9) Uani 0.688(3) 1 d PD A 1
C14A C 0.3440(8) 0.3022(11) 0.2812(7) 0.0571(9) Uani 0.312(3) 1 d P A 2
N2A N 0.3058(6) 0.4481(10) 0.3099(5) 0.0594(8) Uani 0.312(3) 1 d P A 2
H2 H 0.393(2) 0.494(3) 0.334(3) 0.105(12) Uiso 1 1 d D . .
H14 H 0.266(3) 0.239(2) 0.248(3) 0.088(11) Uiso 1 1 d D . .
H13A H 0.331(2) 0.464(2) 0.169(2) 0.070(9) Uiso 1 1 d D . .
H13B H 0.3892(16) 0.303(3) 0.193(2) 0.061(8) Uiso 1 1 d D . .
H16A H 0.478(4) 0.236(7) 0.332(3) 0.18(2) Uiso 1 1 d D . .
H16B H 0.491(3) 0.261(6) 0.4413(15) 0.144(18) Uiso 1 1 d D . .
H16C H 0.429(4) 0.158(4) 0.374(5) 0.19(3) Uiso 1 1 d D . .
H17A H 0.292(2) 0.503(3) 0.413(3) 0.100(14) Uiso 1 1 d D . .
H17B H 0.284(3) 0.337(4) 0.409(3) 0.123(15) Uiso 1 1 d D . .
H15A H 0.161(3) 0.407(5) 0.253(3) 0.127(16) Uiso 1 1 d D . .
H15B H 0.152(3) 0.428(6) 0.162(2) 0.16(2) Uiso 1 1 d D . .
H17C H 0.393(2) 0.432(6) 0.478(2) 0.136(17) Uiso 1 1 d D . .
H15C H 0.199(4) 0.576(3) 0.221(5) 0.22(3) Uiso 1 1 d D . .

loop_
_atom_site_aniso_label
_atom_site_aniso_U_11
_atom_site_aniso_U_22
_atom_site_aniso_U_33
_atom_site_aniso_U_23
_atom_site_aniso_U_13
_atom_site_aniso_U_12
Cl1 0.0831(6) 0.0725(6) 0.0911(6) -0.0068(4) 0.0446(5) -0.0105(4)
S1 0.0625(5) 0.0783(6) 0.1131(8) 0.0205(5) 0.0361(5) 0.0074(4)
N1 0.0722(14) 0.0427(12) 0.0688(14) -0.0014(11) 0.0415(12) -0.0054(10)
C1 0.0715(17) 0.0452(15) 0.0649(15) -0.0016(12) 0.0440(15) -0.0002(12)
C7 0.0764(18) 0.0385(14) 0.0730(17) 0.0005(13) 0.0470(15) 0.0046(12)
C6 0.0775(18) 0.0516(16) 0.0650(15) 0.0022(13) 0.0389(14) 0.0059(13)
C4 0.108(3) 0.0462(16) 0.097(2) -0.0065(17) 0.062(2) -0.0088(17)
C2 0.0672(17) 0.0538(17) 0.0769(18) 0.0001(14) 0.0401(16) -0.0035(13)
C8 0.0780(19) 0.0519(17) 0.086(2) 0.0123(15) 0.0444(17) 0.0117(14)
C12 0.094(2) 0.0458(15) 0.089(2) -0.0029(15) 0.0585(18) -0.0069(14)
C3 0.081(2) 0.068(2) 0.088(2) -0.0090(18) 0.0460(18) -0.0158(17)
C13 0.101(2) 0.061(2) 0.0674(18) -0.0106(17) 0.0502(19) -0.0189(19)
N2 0.068(2) 0.058(2) 0.0521(18) 0.0012(15) 0.0284(17) 0.0000(15)
C10 0.141(3) 0.069(2) 0.102(3) 0.024(2) 0.073(3) 0.010(2)
C5 0.106(2) 0.0519(17) 0.084(2) 0.0070(16) 0.059(2) 0.0124(17)
C11 0.114(3) 0.062(2) 0.104(3) 0.0051(19) 0.072(2) -0.0080(19)
C16 0.083(3) 0.099(3) 0.082(3) 0.015(2) 0.026(2) 0.034(2)
C9 0.100(3) 0.078(2) 0.084(2) 0.0223(19) 0.038(2) 0.013(2)
C15 0.069(2) 0.125(4) 0.084(2) 0.010(3) 0.037(2) 0.032(2)
C17 0.143(4) 0.095(3) 0.087(3) -0.015(3) 0.079(3) -0.024(3)
C14 0.061(3) 0.050(2) 0.063(2) -0.0005(19) 0.032(2) 0.0003(19)
C14A 0.061(3) 0.050(2) 0.063(2) -0.0005(19) 0.032(2) 0.0003(19)
N2A 0.068(2) 0.058(2) 0.0521(18) 0.0012(15) 0.0284(17) 0.0000(15)

loop_
_atom_type_symbol
_atom_type_description
_atom_type_scat_dispersion_real
_atom_type_scat_dispersion_imag
_atom_type_scat_source
C C 0.0181 0.0091 'International Tables Vol C Tables 4.2.6.8 and 6.1.1.4'
H H 0.0000 0.0000 'International Tables Vol C Tables 4.2.6.8 and 6.1.1.4'
Cl Cl 0.3639 0.7018 'International Tables Vol C Tables 4.2.6.8 and 6.1.1.4'
N N 0.0311 0.0180 'International Tables Vol C Tables 4.2.6.8 and 6.1.1.4'
S S 0.3331 0.5567 'International Tables Vol C Tables 4.2.6.8 and 6.1.1.4'

loop_
_geom_angle_atom_site_label_1
_geom_angle_atom_site_label_2
_geom_angle_atom_site_label_3
_geom_angle
C2 S1 C8 96.60(13)
C1 N1 C13 118.5(2)
C7 N1 C1 116.3(2)
C7 N1 C13 118.4(2)
C6 C1 N1 123.0(2)
C2 C1 N1 118.0(2)
C2 C1 C6 119.0(3)
C8 C7 N1 117.6(2)
C8 C7 C12 119.2(3)
C12 C7 N1 123.2(3)
C1 C6 H6 120.2
C5 C6 C1 119.6(3)
C5 C6 H6 120.2
C3 C4 H4 119.8
C3 C4 C5 120.4(3)
C5 C4 H4 119.8
C1 C2 S1 118.4(2)
C1 C2 C3 120.0(3)
C3 C2 S1 121.6(2)
C7 C8 S1 118.8(2)
C7 C8 C9 120.3(3)
C9 C8 S1 120.9(3)
C7 C12 H12 120.0
C11 C12 C7 120.0(3)
C11 C12 H12 120.0
C4 C3 C2 120.1(3)
C4 C3 H3 120.0
C2 C3 H3 120.0
N1 C13 C14 104.0(3)
N1 C13 C14A 126.8(4)
N1 C13 H13A 103(2)
N1 C13 H13B 115.0(18)
C14 C13 C14A 32.9(3)
C14 C13 H13A 101(2)
C14 C13 H13B 117.9(18)
C14A C13 H13A 113(2)
C14A C13 H13B 85.4(18)
H13A C13 H13B 114(3)
C16 N2 C17 116.9(4)
C16 N2 C14 109.6(3)
C16 N2 H2 111.9(19)
C17 N2 H2 106(2)
C14 N2 C17 109.8(3)
C14 N2 H2 101.9(19)
C11 C10 H10 120.0
C11 C10 C9 119.9(3)
C9 C10 H10 120.0
C6 C5 H5 119.6
C4 C5 C6 120.8(3)
C4 C5 H5 119.6
C12 C11 H11 119.4
C10 C11 C12 121.1(3)
C10 C11 H11 119.4
N2 C16 C14A 42.3(4)
N2 C16 H16A 121(4)
N2 C16 H16B 108(3)
N2 C16 H16C 113(4)
C14A C16 H16A 90(3)
C14A C16 H16B 147(3)
C14A C16 H16C 90(4)
H16A C16 H16B 123(4)
H16A C16 H16C 95(5)
H16B C16 H16C 93(4)
C8 C9 H9 120.3
C10 C9 C8 119.5(3)
C10 C9 H9 120.3
C14 C15 N2A 46.2(3)
C14 C15 H15A 98(3)
C14 C15 H15B 94(3)
C14 C15 H15C 124(4)
N2A C15 H15A 98(2)
N2A C15 H15B 140(3)
N2A C15 H15C 93(4)
H15A C15 H15B 94(4)
H15A C15 H15C 128(5)
H15B C15 H15C 109(5)
N2 C17 N2A 37.7(3)
N2 C17 H17A 120(3)
N2 C17 H17B 108(3)
N2 C17 H17C 101(3)
N2A C17 H17A 85(3)
N2A C17 H17B 100(3)
N2A C17 H17C 128(3)
H17A C17 H17B 99(4)
H17A C17 H17C 104(4)
H17B C17 H17C 127(4)
C13 C14 H14 107(2)
N2 C14 C13 104.2(3)
N2 C14 C15 108.3(3)
N2 C14 H14 106(2)
C15 C14 C13 115.1(4)
C15 C14 H14 115(2)
C13 C14A H14 93.1(18)
C16 C14A C13 124.9(6)
C16 C14A H14 131.6(17)
N2A C14A C13 100.5(6)
N2A C14A C16 106.1(7)
N2A C14A H14 93.0(16)
C15 N2A C17 122.0(5)
C15 N2A H2 141.0(15)
C17 N2A H2 93.3(16)
C14A N2A C15 103.4(6)
C14A N2A C17 104.0(6)
C14A N2A H2 81.0(15)

loop_
_geom_bond_atom_site_label_1
_geom_bond_atom_site_label_2
_geom_bond_distance
S1 C2 1.766(3)
S1 C8 1.770(3)
N1 C1 1.418(3)
N1 C7 1.409(3)
N1 C13 1.451(4)
C1 C6 1.397(4)
C1 C2 1.387(4)
C7 C8 1.388(4)
C7 C12 1.391(4)
C6 H6 0.9300
C6 C5 1.383(4)
C4 H4 0.9300
C4 C3 1.362(5)
C4 C5 1.368(5)
C2 C3 1.398(4)
C8 C9 1.391(4)
C12 H12 0.9300
C12 C11 1.373(5)
C3 H3 0.9300
C13 C14 1.565(5)
C13 C14A 1.616(10)
C13 H13A 0.895(18)
C13 H13B 0.938(17)
N2 C16 1.497(5)
N2 C17 1.525(5)
N2 C14 1.517(6)
N2 H2 1.028(19)
C10 H10 0.9300
C10 C11 1.366(5)
C10 C9 1.387(5)
C5 H5 0.9300
C11 H11 0.9300
C16 C14A 1.597(11)
C16 H16A 0.93(2)
C16 H16B 0.92(2)
C16 H16C 0.91(2)
C9 H9 0.9300
C15 C14 1.559(6)
C15 N2A 1.568(9)
C15 H15A 0.950(19)
C15 H15B 0.921(19)
C15 H15C 0.92(2)
C17 N2A 1.579(8)
C17 H17A 0.917(18)
C17 H17B 0.903(19)
C17 H17C 0.948(19)
C14 H14 0.922(18)
C14A N2A 1.500(13)
C14A H14 1.16(3)
N2A H2 1.23(3)
